data_2020586
loop_
_publ_author_name
'Vealey, Zachary N.'
'Mercado, Brandon Q.'
'Vaccaro, Patrick H.'

_publ_section_title
;
 The tropolone--isobutylamine complex: a hydrogen-bonded troponoid without
 dominant \p--\p interactions
;
_journal_coeditor_code FN3219
_journal_issue 10
_journal_name_full 'Acta Crystallographica Section C'
_journal_page_first 730
_journal_page_last 737
_journal_paper_doi 10.1107/S2053229616013474
_journal_volume 72
_journal_year 2016
_chemical_formula_iupac 'C4 H12 N +, C7 H5 O2 -'
_chemical_formula_moiety 'C4 H12 N +, C7 H5 O2 -'
_chemical_formula_sum 'C11 H17 N O2'
_chemical_formula_weight 195.25
_chemical_name_systematic
;
Isobutylammonium 7-oxocyclohepta-1,3,5-trien-1-olate
;
_space_group_crystal_system monoclinic
_space_group_IT_number 14
_space_group_name_Hall '-P 2ybc'
_space_group_name_H-M_alt 'P 1 21/c 1'
_symmetry_space_group_name_Hall '-P 2ybc'
_symmetry_space_group_name_H-M 'P 1 21/c 1'
_atom_sites_solution_hydrogens mixed
_atom_sites_solution_secondary difmap
_audit_creation_method SHELXL-2013
_cell_angle_alpha 90
_cell_angle_beta 96.026(5)
_cell_angle_gamma 90
_cell_formula_units_Z 4
_cell_length_a 6.5770(2)
_cell_length_b 9.5518(3)
_cell_length_c 17.8425(13)
_cell_measurement_reflns_used 26705
_cell_measurement_temperature 93(2)
_cell_measurement_theta_max 68.0
_cell_measurement_theta_min 2.5
_cell_volume 1114.71(10)
_computing_cell_refinement
;
CrystalClear-SM Expert (Rigaku, 2011)
;
_computing_data_collection
;
CrystalClear-SM Expert (Rigaku, 2011)
;
_computing_data_reduction
;
CrystalClear-SM Expert (Rigaku, 2011)
;
_computing_molecular_graphics
;
OLEX2 (Dolomanov <i>et al.</i>,  2009)
;
_computing_publication_material
;
CIFTAB (Sheldrick, 2015b)
;
_computing_structure_refinement
;
SHELXL2013 (Sheldrick, 2015b)
;
_computing_structure_solution
;
SHELXT (Sheldrick, 2015a)
;
_diffrn_ambient_temperature 93(2)
_diffrn_detector_area_resol_mean 22.2
_diffrn_measured_fraction_theta_full 1.000
_diffrn_measured_fraction_theta_max 0.999
_diffrn_measurement_device_type 'Rigaku Saturn 944+ CCD'
_diffrn_measurement_method \w
_diffrn_radiation_type CuK\a
_diffrn_radiation_wavelength 1.54178
_diffrn_reflns_av_R_equivalents 0.0786
_diffrn_reflns_limit_h_max 7
_diffrn_reflns_limit_h_min -7
_diffrn_reflns_limit_k_max 11
_diffrn_reflns_limit_k_min -11
_diffrn_reflns_limit_l_max 21
_diffrn_reflns_limit_l_min -21
_diffrn_reflns_number 34893
_diffrn_reflns_theta_full 67.679
_diffrn_reflns_theta_max 68.078
_diffrn_reflns_theta_min 4.985
_exptl_absorpt_coefficient_mu 0.639
_exptl_absorpt_correction_T_max 0.975
_exptl_absorpt_correction_T_min 0.773
_exptl_absorpt_correction_type multi-scan
_exptl_absorpt_process_details
;
(REQAB; Jacobson, 1998)
;
_exptl_crystal_colour Colorless
_exptl_crystal_density_diffrn 1.163
_exptl_crystal_density_method 'not measured'
_exptl_crystal_description Needle
_exptl_crystal_F_000 424
_exptl_crystal_size_max 0.400
_exptl_crystal_size_mid 0.040
_exptl_crystal_size_min 0.040
_refine_diff_density_max 0.139
_refine_diff_density_min -0.209
_refine_ls_extinction_method none
_refine_ls_goodness_of_fit_ref 1.071
_refine_ls_hydrogen_treatment mixed
_refine_ls_matrix_type full
_refine_ls_number_parameters 141
_refine_ls_number_reflns 2027
_refine_ls_number_restraints 0
_refine_ls_restrained_S_all 1.071
_refine_ls_R_factor_all 0.0401
_refine_ls_R_factor_gt 0.0357
_refine_ls_shift/su_max 0.000
_refine_ls_shift/su_mean 0.000
_refine_ls_structure_factor_coef Fsqd
_refine_ls_weighting_details 'w=1/[\s^2^(Fo^2^)+(0.0529P)^2^+0.1575P] where P=(Fo^2^+2Fc^2^)/3'
_refine_ls_weighting_scheme calc
_refine_ls_wR_factor_gt 0.0934
_refine_ls_wR_factor_ref 0.0964
_reflns_number_gt 1761
_reflns_number_total 2027
_reflns_threshold_expression 'I > 2\s(I)'
_cod_data_source_file fn3219sup1.cif
_cod_data_source_block I
_cod_depositor_comments 'Adding full bibliography for 2020586.cif.'
_cod_database_code 2020586
_cod_database_fobs_code 2020586
_shelx_space_group_comment
;
The symmetry employed for this shelxl refinement is uniquely defined
by the following loop, which should always be used as a source of
symmetry information in preference to the above space-group names.
They are only intended as comments.
;
_shelx_estimated_absorpt_t_min 0.784
_shelx_estimated_absorpt_t_max 0.975
_shelxl_version_number 2.013

loop_
_space_group_symop_operation_xyz
'x, y, z'
'-x, y+1/2, -z+1/2'
'-x, -y, -z'
'x, -y-1/2, z-1/2'

loop_
_atom_site_type_symbol
_atom_site_label
_atom_site_fract_x
_atom_site_fract_y
_atom_site_fract_z
_atom_site_U_iso_or_equiv
_atom_site_adp_type
_atom_site_calc_flag
_atom_site_occupancy
O O1 0.42316(13) 0.39405(9) 0.57684(5) 0.0346(2) Uani d 1
O O2 0.08069(12) 0.47078(8) 0.62236(4) 0.0280(2) Uani d 1
N N1 0.78054(16) 0.39758(10) 0.51132(6) 0.0265(2) Uani d 1
H H1A 0.868(2) 0.4389(15) 0.5499(9) 0.043(4) Uiso d 1
H H1B 0.649(3) 0.3858(16) 0.5340(9) 0.054(5) Uiso d 1
H H1C 0.763(2) 0.4608(17) 0.4696(9) 0.050(4) Uiso d 1
C C1 0.37445(17) 0.33118(11) 0.63515(6) 0.0262(3) Uani d 1
C C2 0.51098(18) 0.23298(12) 0.67252(7) 0.0312(3) Uani d 1
H H2 0.6373 0.2246 0.6515 0.037 Uiso calc 1
C C3 0.4945(2) 0.14685(12) 0.73408(7) 0.0334(3) Uani d 1
H H3 0.6116 0.0914 0.7490 0.040 Uiso calc 1
C C4 0.3332(2) 0.12959(12) 0.77701(7) 0.0342(3) Uani d 1
H H4 0.3497 0.0611 0.8158 0.041 Uiso calc 1
C C5 0.1501(2) 0.20208(13) 0.76920(7) 0.0340(3) Uani d 1
H H5 0.0553 0.1750 0.8032 0.041 Uiso calc 1
C C6 0.08340(19) 0.30809(12) 0.71946(7) 0.0302(3) Uani d 1
H H6 -0.0473 0.3445 0.7270 0.036 Uiso calc 1
C C7 0.17364(17) 0.37196(11) 0.65968(6) 0.0245(3) Uani d 1
C C8 0.87004(18) 0.26312(12) 0.48895(7) 0.0285(3) Uani d 1
H H8A 0.8741 0.1968 0.5317 0.034 Uiso calc 1
H H8B 1.0125 0.2797 0.4780 0.034 Uiso calc 1
C C9 0.75123(19) 0.19696(12) 0.42037(7) 0.0315(3) Uani d 1
H H9 0.7539 0.2628 0.3769 0.038 Uiso calc 1
C C10 0.8596(2) 0.06189(14) 0.40150(8) 0.0430(4) Uani d 1
H H10A 1.0035 0.0820 0.3962 0.065 Uiso calc 1
H H10B 0.7939 0.0233 0.3541 0.065 Uiso calc 1
H H10C 0.8511 -0.0063 0.4421 0.065 Uiso calc 1
C C11 0.5289(2) 0.16975(14) 0.43255(8) 0.0415(3) Uani d 1
H H11A 0.5232 0.1124 0.4778 0.062 Uiso calc 1
H H11B 0.4609 0.1202 0.3888 0.062 Uiso calc 1
H H11C 0.4595 0.2591 0.4389 0.062 Uiso calc 1

loop_
_atom_site_aniso_label
_atom_site_aniso_U_11
_atom_site_aniso_U_22
_atom_site_aniso_U_33
_atom_site_aniso_U_12
_atom_site_aniso_U_13
_atom_site_aniso_U_23
O1 0.0344(5) 0.0353(5) 0.0359(5) 0.0059(3) 0.0120(4) 0.0122(4)
O2 0.0320(5) 0.0250(4) 0.0268(4) 0.0036(3) 0.0027(3) 0.0004(3)
N1 0.0293(5) 0.0231(5) 0.0273(6) 0.0017(4) 0.0033(4) 0.0022(4)
C1 0.0297(6) 0.0233(5) 0.0257(6) -0.0021(4) 0.0028(5) 0.0003(5)
C2 0.0297(6) 0.0297(6) 0.0342(7) 0.0017(5) 0.0024(5) 0.0018(5)
C3 0.0391(7) 0.0273(6) 0.0322(7) 0.0030(5) -0.0047(5) 0.0024(5)
C4 0.0506(8) 0.0261(6) 0.0250(7) -0.0012(5) -0.0001(6) 0.0041(5)
C5 0.0474(8) 0.0302(6) 0.0256(6) -0.0048(5) 0.0095(5) 0.0011(5)
C6 0.0334(6) 0.0294(6) 0.0286(7) -0.0002(5) 0.0066(5) -0.0006(5)
C7 0.0302(6) 0.0204(5) 0.0224(6) -0.0015(4) 0.0006(4) -0.0035(4)
C8 0.0315(6) 0.0240(6) 0.0296(6) 0.0032(5) 0.0014(5) 0.0002(5)
C9 0.0384(7) 0.0272(6) 0.0279(7) -0.0015(5) -0.0005(5) 0.0026(5)
C10 0.0547(9) 0.0335(7) 0.0395(8) 0.0012(6) -0.0010(6) -0.0079(6)
C11 0.0402(7) 0.0355(7) 0.0471(8) -0.0080(5) -0.0032(6) 0.0050(6)

loop_
_atom_type_symbol
_atom_type_description
_atom_type_scat_dispersion_real
_atom_type_scat_dispersion_imag
_atom_type_scat_source
C C 0.0181 0.0091 'International Tables Vol C Tables 4.2.6.8 and 6.1.1.4'
H H 0.0000 0.0000 'International Tables Vol C Tables 4.2.6.8 and 6.1.1.4'
N N 0.0311 0.0180 'International Tables Vol C Tables 4.2.6.8 and 6.1.1.4'
O O 0.0492 0.0322 'International Tables Vol C Tables 4.2.6.8 and 6.1.1.4'

loop_
_geom_angle_atom_site_label_1
_geom_angle_atom_site_label_2
_geom_angle_atom_site_label_3
_geom_angle
C8 N1 H1A 109.3(9)
C8 N1 H1B 113.3(9)
H1A N1 H1B 104.2(13)
C8 N1 H1C 110.8(10)
H1A N1 H1C 108.7(13)
H1B N1 H1C 110.3(13)
O1 C1 C2 119.77(11)
O1 C1 C7 115.17(10)
C2 C1 C7 125.04(10)
C3 C2 C1 131.92(12)
C3 C2 H2 114.0
C1 C2 H2 114.0
C4 C3 C2 129.69(12)
C4 C3 H3 115.2
C2 C3 H3 115.2
C3 C4 C5 126.53(12)
C3 C4 H4 116.7
C5 C4 H4 116.7
C4 C5 C6 130.04(12)
C4 C5 H5 115.0
C6 C5 H5 115.0
C5 C6 C7 131.98(12)
C5 C6 H6 114.0
C7 C6 H6 114.0
O2 C7 C6 119.88(11)
O2 C7 C1 115.65(10)
C6 C7 C1 124.47(10)
N1 C8 C9 113.05(9)
N1 C8 H8A 109.0
C9 C8 H8A 109.0
N1 C8 H8B 109.0
C9 C8 H8B 109.0
H8A C8 H8B 107.8
C8 C9 C11 112.12(11)
C8 C9 C10 108.44(10)
C11 C9 C10 111.37(11)
C8 C9 H9 108.3
C11 C9 H9 108.3
C10 C9 H9 108.3
C9 C10 H10A 109.5
C9 C10 H10B 109.5
H10A C10 H10B 109.5
C9 C10 H10C 109.5
H10A C10 H10C 109.5
H10B C10 H10C 109.5
C9 C11 H11A 109.5
C9 C11 H11B 109.5
H11A C11 H11B 109.5
C9 C11 H11C 109.5
H11A C11 H11C 109.5
H11B C11 H11C 109.5

loop_
_geom_bond_atom_site_label_1
_geom_bond_atom_site_label_2
_geom_bond_distance
O1 C1 1.2710(14)
O2 C7 1.2737(13)
N1 C8 1.4848(14)
N1 H1A 0.938(16)
N1 H1B 1.001(17)
N1 H1C 0.956(17)
C1 C2 1.4161(16)
C1 C7 1.4863(16)
C2 C3 1.3856(18)
C2 H2 0.9500
C3 C4 1.3822(19)
C3 H3 0.9500
C4 C5 1.3835(18)
C4 H4 0.9500
C5 C6 1.3868(17)
C5 H5 0.9500
C6 C7 1.4125(17)
C6 H6 0.9500
C8 C9 1.5187(16)
C8 H8A 0.9900
C8 H8B 0.9900
C9 C11 1.5231(18)
C9 C10 1.5287(18)
C9 H9 1.0000
C10 H10A 0.9800
C10 H10B 0.9800
C10 H10C 0.9800
C11 H11A 0.9800
C11 H11B 0.9800
C11 H11C 0.9800

loop_
_geom_hbond_atom_site_label_D
_geom_hbond_atom_site_label_H
_geom_hbond_atom_site_label_A
_geom_hbond_site_symmetry_A
_geom_hbond_distance_DH
_geom_hbond_distance_HA
_geom_hbond_distance_DA
_geom_hbond_angle_DHA
N1 H1A O2 1_655 0.938(16) 1.826(16) 2.7368(13) 163.0(14)
N1 H1B O1 . 1.001(17) 1.740(18) 2.7330(13) 170.7(14)
N1 H1C O1 3_666 0.956(17) 1.974(17) 2.7907(13) 142.1(14)
N1 H1C O2 3_666 0.956(17) 2.128(17) 2.9258(14) 140.0(13)

loop_
_geom_torsion_atom_site_label_1
_geom_torsion_atom_site_label_2
_geom_torsion_atom_site_label_3
_geom_torsion_atom_site_label_4
_geom_torsion
O1 C1 C2 C3 -177.01(12)
C7 C1 C2 C3 4.6(2)
C1 C2 C3 C4 1.5(2)
C2 C3 C4 C5 -3.1(2)
C3 C4 C5 C6 -1.2(2)
C4 C5 C6 C7 3.0(2)
C5 C6 C7 O2 -178.90(12)
C5 C6 C7 C1 1.8(2)
O1 C1 C7 O2 -4.22(14)
C2 C1 C7 O2 174.21(10)
O1 C1 C7 C6 175.13(10)
C2 C1 C7 C6 -6.45(18)
N1 C8 C9 C11 -57.99(13)
N1 C8 C9 C10 178.63(10)
